data_7150931
loop_
_publ_author_name
'Klosterman, Jeremy K.'
'Linden, Anthony'
'Siegel, Jay S.'

_publ_section_title
;
 Synthesis of aryl-substituted 2-pyridyl-1,10-phenanthrolines; a series
 of oriented terpyridine analogues
;
_journal_issue 15
_journal_name_full 'Organic &amp; Biomolecular Chemistry'
_journal_page_first 2755
_journal_page_last 2764
_journal_paper_doi 10.1039/b804106g
_journal_volume 6
_journal_year 2008
_chemical_formula_moiety 'C35 H31 N3 O2'
_chemical_formula_sum 'C35 H31 N3 O2'
_chemical_formula_weight 525.65
_chemical_name_systematic
;
?
;
_space_group_IT_number 2
_symmetry_cell_setting triclinic
_symmetry_Int_Tables_number 2
_symmetry_space_group_name_Hall '-P 1'
_symmetry_space_group_name_H-M 'P -1'
_atom_sites_solution_hydrogens geom
_atom_sites_solution_primary direct
_atom_sites_solution_secondary difmap
_audit_creation_date 05-09-19
_audit_creation_method SHELXL-97
_cell_angle_alpha 101.9220(13)
_cell_angle_beta 98.0811(13)
_cell_angle_gamma 95.1456(10)
_cell_formula_units_Z 4
_cell_length_a 11.6696(3)
_cell_length_b 13.9357(3)
_cell_length_c 17.5533(3)
_cell_measurement_reflns_used 12429
_cell_measurement_temperature 160(1)
_cell_measurement_theta_max 27.5
_cell_measurement_theta_min 2.0
_cell_volume 2744.43(11)
_computing_cell_refinement 'DENZO-SMN (Otwinowski & Minor, 1997)'
_computing_data_collection 'COLLECT (Nonius, 2000)'
_computing_data_reduction 'DENZO-SMN and SCALEPACK (Otwinowski & Minor, 1997)'
_computing_molecular_graphics 'ORTEPII (Johnson, 1976)'
_computing_publication_material 'SHELXL97 and PLATON (Spek, 2005)'
_computing_structure_refinement 'SHELXL97 (Sheldrick, 1997)'
_computing_structure_solution 'SIR92 (Altomare et al., 1994)'
_diffrn_ambient_temperature 160(1)
_diffrn_detector '65 mm CCD camera on \k goniostat'
_diffrn_detector_area_resol_mean 9
_diffrn_measured_fraction_theta_full 0.996
_diffrn_measured_fraction_theta_max 0.996
_diffrn_measurement_device_type 'Nonius KappaCCD area-detector diffractometer'
_diffrn_measurement_method '\f and \w scans with \k offsets'
_diffrn_radiation_monochromator 'horizontally mounted graphite crystal'
_diffrn_radiation_source 'Nonius FR590 sealed tube generator'
_diffrn_radiation_type 'Mo K\a'
_diffrn_radiation_wavelength 0.71073
_diffrn_reflns_av_R_equivalents 0.0570
_diffrn_reflns_av_sigmaI/netI 0.0630
_diffrn_reflns_limit_h_max 15
_diffrn_reflns_limit_h_min 0
_diffrn_reflns_limit_k_max 18
_diffrn_reflns_limit_k_min -18
_diffrn_reflns_limit_l_max 22
_diffrn_reflns_limit_l_min -22
_diffrn_reflns_number 65806
_diffrn_reflns_theta_full 27.51
_diffrn_reflns_theta_max 27.51
_diffrn_reflns_theta_min 2.40
_diffrn_standards_decay_% 0
_diffrn_standards_number 0
_exptl_absorpt_coefficient_mu 0.0795
_exptl_absorpt_correction_type none
_exptl_crystal_colour yellow
_exptl_crystal_density_diffrn 1.272
_exptl_crystal_density_method 'not measured'
_exptl_crystal_description prism
_exptl_crystal_F_000 1112
_exptl_crystal_size_max 0.32
_exptl_crystal_size_mid 0.25
_exptl_crystal_size_min 0.20
_refine_diff_density_max 0.269
_refine_diff_density_min -0.197
_refine_diff_density_rms 0.045
_refine_ls_extinction_coef 0.0063(14)
_refine_ls_extinction_expression Fc^*^=kFc[1+0.001xFc^2^\l^3^/sin(2\q)]^-1/4^
_refine_ls_extinction_method SHELXL
_refine_ls_goodness_of_fit_ref 1.051
_refine_ls_hydrogen_treatment constr
_refine_ls_matrix_type full
_refine_ls_number_parameters 828
_refine_ls_number_reflns 12558
_refine_ls_number_restraints 300
_refine_ls_restrained_S_all 1.065
_refine_ls_R_factor_all 0.0932
_refine_ls_R_factor_gt 0.0551
_refine_ls_shift/su_max 0.001
_refine_ls_shift/su_mean 0.000
_refine_ls_structure_factor_coef Fsqd
_refine_ls_weighting_details 'w=1/[\s^2^(Fo^2^)+(0.0743P)^2^+0.1952P] where P=(Fo^2^+2Fc^2^)/3'
_refine_ls_weighting_scheme calc
_refine_ls_wR_factor_gt 0.1272
_refine_ls_wR_factor_ref 0.1498
_reflns_number_gt 8333
_reflns_number_total 12568
_reflns_threshold_expression 'I > 2\s(I)'
_cod_data_source_file b804106g.txt
_cod_data_source_block SG0524
_cod_original_cell_volume 2744.43(10)
_cod_original_sg_symbol_H-M 'P -1 '
_cod_database_code 7150931

loop_
_symmetry_equiv_pos_as_xyz
'x, y, z'
'-x, -y, -z'

loop_
_atom_site_label
_atom_site_type_symbol
_atom_site_fract_x
_atom_site_fract_y
_atom_site_fract_z
_atom_site_U_iso_or_equiv
_atom_site_adp_type
_atom_site_occupancy
_atom_site_symmetry_multiplicity
_atom_site_calc_flag
_atom_site_refinement_flags
_atom_site_disorder_assembly
_atom_site_disorder_group
O21 O 0.16701(11) 0.24265(9) -0.16051(6) 0.0507(3) Uani 1 1 d . . .
O30 O 0.94925(10) 0.43265(9) 0.73582(6) 0.0433(3) Uani 1 1 d . . .
N1 N 0.36670(11) 0.58601(9) 0.14188(7) 0.0315(3) Uani 1 1 d . . .
N2 N 0.53873(10) 0.58618(9) 0.26866(7) 0.0295(3) Uani 1 1 d . . .
N3 N 0.72023(10) 0.48791(9) 0.40722(7) 0.0302(3) Uani 1 1 d . . .
C1 C 0.27977(13) 0.58654(12) 0.08419(8) 0.0331(4) Uani 1 1 d . . .
C2 C 0.21902(15) 0.66808(13) 0.08080(9) 0.0423(4) Uani 1 1 d . . .
H2 H 0.1541 0.6637 0.0405 0.051 Uiso 1 1 calc R . .
C3 C 0.25408(15) 0.75394(13) 0.13608(9) 0.0435(4) Uani 1 1 d . . .
H3 H 0.2142 0.8101 0.1342 0.052 Uiso 1 1 calc R . .
C4 C 0.34963(14) 0.75869(12) 0.19593(9) 0.0359(4) Uani 1 1 d . . .
C5 C 0.39626(15) 0.84881(12) 0.25138(9) 0.0405(4) Uani 1 1 d . . .
H5 H 0.3638 0.9080 0.2474 0.049 Uiso 1 1 calc R . .
C6 C 0.48603(15) 0.85034(12) 0.30935(9) 0.0398(4) Uani 1 1 d . . .
H6 H 0.5176 0.9111 0.3449 0.048 Uiso 1 1 calc R . .
C7 C 0.53425(14) 0.76168(11) 0.31789(8) 0.0340(4) Uani 1 1 d . . .
C8 C 0.62456(14) 0.76110(12) 0.38005(9) 0.0378(4) Uani 1 1 d . . .
H8 H 0.6554 0.8206 0.4174 0.045 Uiso 1 1 calc R . .
C9 C 0.66750(14) 0.67493(11) 0.38647(9) 0.0343(4) Uani 1 1 d . . .
H9 H 0.7270 0.6734 0.4289 0.041 Uiso 1 1 calc R . .
C10 C 0.62229(13) 0.58788(11) 0.32915(8) 0.0297(3) Uani 1 1 d . . .
C11 C 0.49385(13) 0.67180(11) 0.26307(8) 0.0299(3) Uani 1 1 d . . .
C12 C 0.40044(13) 0.67087(11) 0.19836(8) 0.0309(3) Uani 1 1 d . . .
C13 C 0.66773(12) 0.49311(11) 0.33489(8) 0.0292(3) Uani 1 1 d . . .
C14 C 0.65713(13) 0.41533(12) 0.26996(9) 0.0344(4) Uani 1 1 d . . .
H14 H 0.6187 0.4207 0.2198 0.041 Uiso 1 1 calc R . .
C15 C 0.70327(14) 0.32972(12) 0.27918(9) 0.0386(4) Uani 1 1 d . . .
H15 H 0.6989 0.2760 0.2352 0.046 Uiso 1 1 calc R . .
C16 C 0.75587(14) 0.32343(12) 0.35337(9) 0.0371(4) Uani 1 1 d . . .
H16 H 0.7871 0.2649 0.3611 0.044 Uiso 1 1 calc R . .
C17 C 0.76258(13) 0.40334(11) 0.41628(9) 0.0310(3) Uani 1 1 d . . .
C18 C 0.25089(13) 0.49586(12) 0.01866(8) 0.0326(4) Uani 1 1 d . . .
C19 C 0.31676(13) 0.48356(12) -0.04277(8) 0.0334(4) Uani 1 1 d . . .
C20 C 0.29162(14) 0.39832(12) -0.10293(9) 0.0364(4) Uani 1 1 d . . .
H20 H 0.3378 0.3884 -0.1437 0.044 Uiso 1 1 calc R . .
C21 C 0.19940(15) 0.32803(12) -0.10345(9) 0.0373(4) Uani 1 1 d . . .
C22 C 0.13177(14) 0.34237(12) -0.04386(9) 0.0383(4) Uani 1 1 d . . .
H22 H 0.0674 0.2948 -0.0453 0.046 Uiso 1 1 calc R . .
C23 C 0.15698(14) 0.42500(12) 0.01753(9) 0.0358(4) Uani 1 1 d . . .
C24 C 0.41210(14) 0.56186(13) -0.04697(10) 0.0399(4) Uani 1 1 d . . .
H241 H 0.4643 0.5325 -0.0819 0.060 Uiso 1 1 calc R . .
H242 H 0.4565 0.5893 0.0060 0.060 Uiso 1 1 calc R . .
H243 H 0.3775 0.6147 -0.0677 0.060 Uiso 1 1 calc R . .
C25 C 0.2428(2) 0.21909(15) -0.21692(11) 0.0592(5) Uani 1 1 d . . .
H251 H 0.2470 0.2705 -0.2474 0.089 Uiso 1 1 calc R . .
H252 H 0.2125 0.1552 -0.2527 0.089 Uiso 1 1 calc R . .
H253 H 0.3208 0.2154 -0.1895 0.089 Uiso 1 1 calc R . .
C26 C 0.08396(16) 0.43817(15) 0.08226(10) 0.0486(5) Uani 1 1 d . . .
H261 H 0.0374 0.4926 0.0782 0.073 Uiso 1 1 calc R . .
H262 H 0.1350 0.4534 0.1336 0.073 Uiso 1 1 calc R . .
H263 H 0.0319 0.3771 0.0770 0.073 Uiso 1 1 calc R . .
C27 C 0.81389(13) 0.40178(11) 0.49894(8) 0.0304(3) Uani 1 1 d . . .
C28 C 0.74278(13) 0.41727(11) 0.55804(9) 0.0324(4) Uani 1 1 d . . .
C29 C 0.79164(14) 0.42489(12) 0.63599(9) 0.0353(4) Uani 1 1 d . . .
H29 H 0.7438 0.4338 0.6758 0.042 Uiso 1 1 calc R . .
C30 C 0.90991(14) 0.41968(11) 0.65655(8) 0.0339(4) Uani 1 1 d . . .
C31 C 0.97877(13) 0.40056(11) 0.59854(9) 0.0336(4) Uani 1 1 d . . .
H31 H 1.0591 0.3951 0.6128 0.040 Uiso 1 1 calc R . .
C32 C 0.93108(13) 0.38922(11) 0.51888(9) 0.0322(4) Uani 1 1 d . . .
C33 C 0.61403(14) 0.42324(13) 0.53839(10) 0.0407(4) Uani 1 1 d . . .
H331 H 0.6022 0.4883 0.5277 0.061 Uiso 1 1 calc R . .
H332 H 0.5760 0.4137 0.5831 0.061 Uiso 1 1 calc R . .
H333 H 0.5802 0.3717 0.4916 0.061 Uiso 1 1 calc R . .
C34 C 1.07213(16) 0.44419(16) 0.76094(10) 0.0555(5) Uani 1 1 d . . .
H341 H 1.1029 0.3825 0.7406 0.083 Uiso 1 1 calc R . .
H342 H 1.0891 0.4602 0.8187 0.083 Uiso 1 1 calc R . .
H343 H 1.1089 0.4977 0.7408 0.083 Uiso 1 1 calc R . .
C35 C 1.00926(14) 0.36314(13) 0.45815(9) 0.0395(4) Uani 1 1 d . . .
H351 H 1.0004 0.2913 0.4388 0.059 Uiso 1 1 calc R . .
H352 H 1.0906 0.3867 0.4822 0.059 Uiso 1 1 calc R . .
H353 H 0.9876 0.3945 0.4140 0.059 Uiso 1 1 calc R . .
O61 O 0.92203(10) 1.29499(9) 1.18039(7) 0.0457(3) Uani 1 1 d . . .
N4 N 0.75318(12) 0.92303(10) 0.89442(7) 0.0377(3) Uani 1 1 d . . .
N5 N 0.75754(11) 0.90917(9) 0.73559(7) 0.0344(3) Uani 1 1 d . . .
N6 N 0.75855(11) 0.99312(10) 0.55726(7) 0.0348(3) Uani 1 1 d . A .
C41 C 0.74777(14) 0.92974(12) 0.97050(9) 0.0393(4) Uani 1 1 d . . .
C42 C 0.70214(16) 0.84923(13) 0.99895(10) 0.0452(4) Uani 1 1 d . . .
H42 H 0.6965 0.8571 1.0533 0.054 Uiso 1 1 calc R . .
C43 C 0.66626(15) 0.76021(13) 0.94824(10) 0.0446(4) Uani 1 1 d . . .
H43 H 0.6356 0.7057 0.9671 0.054 Uiso 1 1 calc R . .
C44 C 0.67471(14) 0.74922(12) 0.86799(9) 0.0399(4) Uani 1 1 d . . .
C45 C 0.64254(15) 0.65633(12) 0.81218(10) 0.0419(4) Uani 1 1 d . . .
H45 H 0.6157 0.5994 0.8296 0.050 Uiso 1 1 calc R . .
C46 C 0.65010(15) 0.64911(13) 0.73572(10) 0.0416(4) Uani 1 1 d . . .
H46 H 0.6280 0.5871 0.6997 0.050 Uiso 1 1 calc R . .
C47 C 0.69087(14) 0.73322(12) 0.70725(9) 0.0363(4) Uani 1 1 d . . .
C48 C 0.70271(15) 0.72717(12) 0.62793(9) 0.0413(4) Uani 1 1 d . . .
H48 H 0.6856 0.6654 0.5911 0.050 Uiso 1 1 calc R . .
C49 C 0.73877(15) 0.81027(12) 0.60406(9) 0.0389(4) Uani 1 1 d . . .
H49 H 0.7475 0.8069 0.5506 0.047 Uiso 1 1 calc R . .
C50 C 0.76286(13) 0.90107(11) 0.65942(8) 0.0324(4) Uani 1 1 d . . .
C51 C 0.72275(14) 0.82640(12) 0.76004(9) 0.0345(4) Uani 1 1 d . . .
C52 C 0.71722(14) 0.83426(12) 0.84334(9) 0.0365(4) Uani 1 1 d . . .
C53 C 0.79312(13) 0.99462(12) 0.63415(8) 0.0330(4) Uani 1 1 d . . .
C54 C 0.85077(14) 1.07800(12) 0.68811(9) 0.0364(4) Uani 1 1 d . . .
H54 H 0.8743 1.0762 0.7418 0.044 Uiso 1 1 calc R . .
C55 C 0.87311(15) 1.16324(13) 0.66215(9) 0.0424(4) Uani 1 1 d . . .
H55 H 0.9134 1.2213 0.6975 0.051 Uiso 1 1 calc R . .
C56 C 0.83587(16) 1.16325(12) 0.58354(9) 0.0420(4) Uani 1 1 d . A .
H56 H 0.8492 1.2217 0.5646 0.050 Uiso 1 1 calc R . .
C57 C 0.77910(14) 1.07712(12) 0.53287(9) 0.0352(4) Uani 1 1 d D . .
C58 C 0.79516(15) 1.02599(13) 1.02647(9) 0.0388(4) Uani 1 1 d . . .
C59 C 0.73813(15) 1.11028(13) 1.02540(10) 0.0425(4) Uani 1 1 d . . .
C60 C 0.78453(15) 1.19861(13) 1.07793(10) 0.0435(4) Uani 1 1 d . . .
H60 H 0.7464 1.2560 1.0773 0.052 Uiso 1 1 calc R . .
C61 C 0.88592(14) 1.20404(12) 1.13129(9) 0.0376(4) Uani 1 1 d . . .
C62 C 0.94198(14) 1.12144(12) 1.13266(9) 0.0374(4) Uani 1 1 d . . .
H62 H 1.0113 1.1256 1.1693 0.045 Uiso 1 1 calc R . .
C63 C 0.89749(15) 1.03141(12) 1.08042(9) 0.0374(4) Uani 1 1 d . . .
C64 C 0.62423(17) 1.10563(15) 0.97105(11) 0.0564(5) Uani 1 1 d . . .
H641 H 0.6357 1.0845 0.9161 0.085 Uiso 1 1 calc R . .
H642 H 0.5976 1.1711 0.9791 0.085 Uiso 1 1 calc R . .
H643 H 0.5656 1.0583 0.9827 0.085 Uiso 1 1 calc R . .
C65 C 1.02725(17) 1.30410(14) 1.23485(10) 0.0524(5) Uani 1 1 d . . .
H651 H 1.0176 1.2596 1.2706 0.079 Uiso 1 1 calc R . .
H652 H 1.0455 1.3724 1.2655 0.079 Uiso 1 1 calc R . .
H653 H 1.0911 1.2866 1.2059 0.079 Uiso 1 1 calc R . .
C66 C 0.96322(16) 0.94332(13) 1.08370(10) 0.0445(4) Uani 1 1 d . . .
H661 H 0.9268 0.9021 1.1148 0.067 Uiso 1 1 calc R . .
H662 H 1.0444 0.9662 1.1084 0.067 Uiso 1 1 calc R . .
H663 H 0.9611 0.9045 1.0300 0.067 Uiso 1 1 calc R . .
C67A C 0.7232(12) 1.074(2) 0.4505(3) 0.037(2) Uani 0.377(3) 1 d PDU A 1
C68A C 0.7802(7) 1.0473(11) 0.3859(3) 0.0434(19) Uani 0.377(3) 1 d PDU A 1
C69A C 0.7256(6) 1.0508(6) 0.3104(2) 0.0346(14) Uani 0.377(3) 1 d PDU A 1
H69A H 0.7627 1.0309 0.2659 0.042 Uiso 0.377(3) 1 calc PR A 1
C70A C 0.6171(5) 1.0836(5) 0.3015(2) 0.0310(14) Uani 0.377(3) 1 d PDU A 1
C71A C 0.5635(5) 1.1154(7) 0.3661(3) 0.0353(15) Uani 0.377(3) 1 d PDU A 1
H71A H 0.4908 1.1408 0.3593 0.042 Uiso 0.377(3) 1 calc PR A 1
C72A C 0.6159(8) 1.1101(12) 0.4405(3) 0.0333(16) Uani 0.377(3) 1 d PDU A 1
O70A O 0.5614(3) 1.0863(3) 0.22835(17) 0.0469(10) Uani 0.377(3) 1 d PDU A 1
C73A C 0.8962(6) 1.0088(7) 0.3960(4) 0.058(2) Uani 0.377(3) 1 d PDU A 1
H731 H 0.8874 0.9467 0.4138 0.087 Uiso 0.377(3) 1 calc PR A 1
H732 H 0.9518 1.0575 0.4354 0.087 Uiso 0.377(3) 1 calc PR A 1
H733 H 0.9251 0.9970 0.3455 0.087 Uiso 0.377(3) 1 calc PR A 1
C74A C 0.6129(5) 1.0500(5) 0.1619(3) 0.0582(15) Uani 0.377(3) 1 d PDU A 1
H741 H 0.6926 1.0832 0.1691 0.087 Uiso 0.377(3) 1 calc PR A 1
H742 H 0.5670 1.0629 0.1147 0.087 Uiso 0.377(3) 1 calc PR A 1
H743 H 0.6147 0.9787 0.1557 0.087 Uiso 0.377(3) 1 calc PR A 1
C75A C 0.5542(7) 1.1438(9) 0.5090(3) 0.0439(18) Uani 0.377(3) 1 d PDU A 1
H751 H 0.4722 1.1475 0.4894 0.066 Uiso 0.377(3) 1 calc PR A 1
H752 H 0.5912 1.2092 0.5389 0.066 Uiso 0.377(3) 1 calc PR A 1
H753 H 0.5589 1.0967 0.5435 0.066 Uiso 0.377(3) 1 calc PR A 1
C67B C 0.7398(7) 1.0786(12) 0.4473(2) 0.0351(15) Uani 0.623(3) 1 d PDU A 2
C68B C 0.8122(5) 1.0518(7) 0.3915(2) 0.0438(12) Uani 0.623(3) 1 d PDU A 2
C69B C 0.7750(4) 1.0519(4) 0.31267(18) 0.0415(10) Uani 0.623(3) 1 d PDU A 2
H69B H 0.8249 1.0349 0.2749 0.050 Uiso 0.623(3) 1 calc PR A 2
C70B C 0.6648(3) 1.0767(3) 0.28904(16) 0.0308(8) Uani 0.623(3) 1 d PDU A 2
C71B C 0.5922(3) 1.1025(3) 0.3433(2) 0.0305(9) Uani 0.623(3) 1 d PDU A 2
H71B H 0.5170 1.1192 0.3268 0.037 Uiso 0.623(3) 1 calc PR A 2
C72B C 0.6296(5) 1.1041(7) 0.4223(2) 0.0343(9) Uani 0.623(3) 1 d PDU A 2
O70B O 0.6371(2) 1.07614(16) 0.21028(12) 0.0452(6) Uani 0.623(3) 1 d PDU A 2
C73B C 0.9328(4) 1.0278(5) 0.4157(3) 0.0737(17) Uani 0.623(3) 1 d PDU A 2
H734 H 0.9737 1.0186 0.3701 0.110 Uiso 0.623(3) 1 calc PR A 2
H735 H 0.9280 0.9669 0.4354 0.110 Uiso 0.623(3) 1 calc PR A 2
H736 H 0.9757 1.0821 0.4575 0.110 Uiso 0.623(3) 1 calc PR A 2
C74B C 0.5266(2) 1.1048(2) 0.18468(19) 0.0497(8) Uani 0.623(3) 1 d PDU A 2
H744 H 0.4645 1.0592 0.1949 0.075 Uiso 0.623(3) 1 calc PR A 2
H745 H 0.5175 1.1028 0.1280 0.075 Uiso 0.623(3) 1 calc PR A 2
H746 H 0.5216 1.1720 0.2135 0.075 Uiso 0.623(3) 1 calc PR A 2
C75B C 0.5498(4) 1.1342(5) 0.4810(2) 0.0419(10) Uani 0.623(3) 1 d PDU A 2
H754 H 0.4955 1.1761 0.4607 0.063 Uiso 0.623(3) 1 calc PR A 2
H755 H 0.5962 1.1711 0.5312 0.063 Uiso 0.623(3) 1 calc PR A 2
H756 H 0.5059 1.0751 0.4895 0.063 Uiso 0.623(3) 1 calc PR A 2

loop_
_atom_site_aniso_label
_atom_site_aniso_U_11
_atom_site_aniso_U_22
_atom_site_aniso_U_33
_atom_site_aniso_U_23
_atom_site_aniso_U_13
_atom_site_aniso_U_12
O21 0.0686(9) 0.0401(7) 0.0396(7) 0.0014(5) 0.0134(6) -0.0032(6)
O30 0.0431(7) 0.0521(8) 0.0327(6) 0.0093(5) -0.0017(5) 0.0085(6)
N1 0.0340(7) 0.0326(7) 0.0273(7) 0.0073(6) 0.0024(5) 0.0039(6)
N2 0.0320(7) 0.0291(7) 0.0274(6) 0.0078(5) 0.0029(5) 0.0035(6)
N3 0.0293(7) 0.0303(7) 0.0299(7) 0.0079(5) 0.0006(5) 0.0025(6)
C1 0.0336(9) 0.0372(9) 0.0299(8) 0.0098(7) 0.0050(6) 0.0070(7)
C2 0.0406(10) 0.0468(11) 0.0378(9) 0.0090(8) -0.0029(7) 0.0116(8)
C3 0.0482(11) 0.0416(10) 0.0425(10) 0.0113(8) 0.0027(8) 0.0187(8)
C4 0.0421(9) 0.0359(9) 0.0319(8) 0.0097(7) 0.0071(7) 0.0100(7)
C5 0.0516(11) 0.0326(9) 0.0399(9) 0.0099(7) 0.0075(8) 0.0140(8)
C6 0.0516(11) 0.0287(9) 0.0374(9) 0.0047(7) 0.0050(8) 0.0059(8)
C7 0.0408(9) 0.0294(9) 0.0307(8) 0.0060(7) 0.0037(7) 0.0027(7)
C8 0.0438(10) 0.0315(9) 0.0332(8) 0.0019(7) -0.0002(7) 0.0011(7)
C9 0.0369(9) 0.0335(9) 0.0297(8) 0.0058(7) -0.0005(6) 0.0020(7)
C10 0.0310(8) 0.0316(9) 0.0261(8) 0.0073(6) 0.0031(6) 0.0021(7)
C11 0.0332(8) 0.0297(9) 0.0275(8) 0.0071(6) 0.0061(6) 0.0042(7)
C12 0.0363(9) 0.0303(9) 0.0271(8) 0.0072(6) 0.0060(6) 0.0060(7)
C13 0.0278(8) 0.0310(9) 0.0283(8) 0.0073(6) 0.0028(6) 0.0026(6)
C14 0.0346(9) 0.0373(9) 0.0292(8) 0.0066(7) -0.0001(6) 0.0027(7)
C15 0.0415(10) 0.0319(9) 0.0371(9) -0.0010(7) 0.0014(7) 0.0034(7)
C16 0.0386(9) 0.0297(9) 0.0403(9) 0.0056(7) -0.0003(7) 0.0060(7)
C17 0.0291(8) 0.0281(9) 0.0351(8) 0.0086(7) 0.0016(6) 0.0009(7)
C18 0.0324(8) 0.0371(9) 0.0274(8) 0.0095(7) -0.0027(6) 0.0066(7)
C19 0.0326(8) 0.0394(9) 0.0295(8) 0.0119(7) 0.0004(6) 0.0082(7)
C20 0.0394(9) 0.0412(10) 0.0307(8) 0.0109(7) 0.0060(7) 0.0087(8)
C21 0.0462(10) 0.0345(9) 0.0303(8) 0.0080(7) 0.0030(7) 0.0044(8)
C22 0.0385(9) 0.0386(10) 0.0365(9) 0.0105(7) 0.0029(7) -0.0013(7)
C23 0.0351(9) 0.0442(10) 0.0293(8) 0.0120(7) 0.0025(6) 0.0065(8)
C24 0.0384(9) 0.0421(10) 0.0409(9) 0.0137(8) 0.0049(7) 0.0052(8)
C25 0.0859(15) 0.0438(11) 0.0477(11) 0.0011(9) 0.0237(10) 0.0084(11)
C26 0.0489(11) 0.0575(12) 0.0411(10) 0.0116(9) 0.0134(8) 0.0037(9)
C27 0.0339(9) 0.0241(8) 0.0315(8) 0.0066(6) 0.0001(6) 0.0028(6)
C28 0.0326(8) 0.0264(8) 0.0372(9) 0.0073(7) 0.0014(7) 0.0038(7)
C29 0.0376(9) 0.0340(9) 0.0350(9) 0.0084(7) 0.0052(7) 0.0066(7)
C30 0.0398(9) 0.0304(9) 0.0300(8) 0.0083(7) -0.0007(7) 0.0033(7)
C31 0.0305(8) 0.0313(9) 0.0380(9) 0.0100(7) -0.0015(7) 0.0039(7)
C32 0.0336(9) 0.0269(8) 0.0363(8) 0.0100(7) 0.0021(6) 0.0029(7)
C33 0.0349(9) 0.0458(10) 0.0417(9) 0.0108(8) 0.0043(7) 0.0064(8)
C34 0.0461(11) 0.0758(14) 0.0404(10) 0.0085(9) -0.0072(8) 0.0190(10)
C35 0.0362(9) 0.0408(10) 0.0422(9) 0.0108(8) 0.0053(7) 0.0063(7)
O61 0.0443(7) 0.0395(7) 0.0476(7) 0.0010(5) 0.0035(5) 0.0012(6)
N4 0.0429(8) 0.0349(8) 0.0325(7) 0.0069(6) 0.0023(6) -0.0034(6)
N5 0.0364(7) 0.0323(7) 0.0334(7) 0.0078(6) 0.0029(6) 0.0021(6)
N6 0.0359(7) 0.0336(8) 0.0348(7) 0.0073(6) 0.0046(6) 0.0069(6)
C41 0.0413(10) 0.0400(10) 0.0351(9) 0.0110(7) 0.0025(7) -0.0029(8)
C42 0.0507(11) 0.0473(11) 0.0365(9) 0.0145(8) 0.0036(8) -0.0058(9)
C43 0.0466(10) 0.0429(11) 0.0443(10) 0.0185(8) 0.0020(8) -0.0069(8)
C44 0.0375(9) 0.0368(10) 0.0436(10) 0.0126(8) -0.0003(7) -0.0029(7)
C45 0.0412(10) 0.0337(10) 0.0495(10) 0.0150(8) 0.0002(8) -0.0044(8)
C46 0.0413(10) 0.0307(9) 0.0479(10) 0.0051(7) -0.0014(7) 0.0003(7)
C47 0.0363(9) 0.0302(9) 0.0397(9) 0.0079(7) -0.0011(7) 0.0016(7)
C48 0.0466(10) 0.0308(9) 0.0408(9) 0.0020(7) -0.0020(7) 0.0033(8)
C49 0.0454(10) 0.0354(10) 0.0340(9) 0.0049(7) 0.0033(7) 0.0070(8)
C50 0.0319(8) 0.0314(9) 0.0322(8) 0.0058(7) 0.0008(6) 0.0047(7)
C51 0.0341(9) 0.0301(9) 0.0374(9) 0.0078(7) 0.0010(7) 0.0016(7)
C52 0.0370(9) 0.0342(9) 0.0366(9) 0.0098(7) 0.0022(7) -0.0031(7)
C53 0.0340(9) 0.0339(9) 0.0311(8) 0.0069(7) 0.0051(6) 0.0065(7)
C54 0.0416(9) 0.0353(9) 0.0311(8) 0.0064(7) 0.0044(7) 0.0027(7)
C55 0.0511(11) 0.0353(10) 0.0356(9) 0.0018(7) 0.0026(7) -0.0012(8)
C56 0.0536(11) 0.0321(9) 0.0391(9) 0.0092(7) 0.0033(8) 0.0023(8)
C57 0.0379(9) 0.0343(9) 0.0345(8) 0.0084(7) 0.0062(7) 0.0083(7)
C58 0.0445(10) 0.0415(10) 0.0297(8) 0.0105(7) 0.0054(7) -0.0027(8)
C59 0.0434(10) 0.0420(10) 0.0424(9) 0.0162(8) 0.0018(7) -0.0009(8)
C60 0.0459(10) 0.0379(10) 0.0465(10) 0.0125(8) 0.0032(8) 0.0047(8)
C61 0.0401(10) 0.0344(10) 0.0373(9) 0.0062(7) 0.0087(7) -0.0002(8)
C62 0.0382(9) 0.0422(10) 0.0306(8) 0.0078(7) 0.0056(7) -0.0001(8)
C63 0.0434(10) 0.0378(10) 0.0315(8) 0.0092(7) 0.0088(7) 0.0006(8)
C64 0.0549(12) 0.0498(12) 0.0598(12) 0.0178(9) -0.0101(9) -0.0010(9)
C65 0.0590(12) 0.0439(11) 0.0455(10) 0.0013(8) -0.0040(9) 0.0005(9)
C66 0.0483(10) 0.0387(10) 0.0441(10) 0.0081(8) 0.0044(8) 0.0006(8)
C67A 0.050(4) 0.028(3) 0.035(3) 0.010(3) 0.006(3) 0.002(4)
C68A 0.046(4) 0.044(3) 0.038(3) 0.006(2) -0.004(2) 0.014(3)
C69A 0.035(4) 0.039(3) 0.029(2) 0.003(2) 0.003(2) 0.019(3)
C70A 0.034(3) 0.030(2) 0.029(3) 0.003(2) 0.006(2) 0.009(3)
C71A 0.044(3) 0.034(3) 0.030(3) 0.007(3) 0.010(2) 0.009(2)
C72A 0.045(3) 0.036(3) 0.020(2) 0.010(3) 0.004(2) 0.000(2)
O70A 0.049(2) 0.055(2) 0.0358(19) 0.0146(16) -0.0006(17) 0.0044(17)
C73A 0.054(4) 0.088(4) 0.025(3) 0.005(3) -0.009(3) 0.016(4)
C74A 0.065(3) 0.073(3) 0.035(3) 0.011(3) 0.009(3) 0.001(3)
C75A 0.036(3) 0.074(4) 0.017(3) 0.005(3) -0.002(3) 0.003(3)
C67B 0.042(3) 0.028(3) 0.034(2) 0.0072(18) 0.0021(16) 0.005(3)
C68B 0.051(3) 0.050(2) 0.0342(18) 0.0103(16) 0.0026(15) 0.026(3)
C69B 0.045(2) 0.0483(19) 0.0339(16) 0.0071(13) 0.0059(14) 0.024(2)
C70B 0.036(2) 0.0280(15) 0.0286(15) 0.0045(12) 0.0051(15) 0.0102(17)
C71B 0.033(2) 0.031(2) 0.0256(19) 0.002(2) 0.0052(16) 0.0052(15)
C72B 0.042(2) 0.0283(18) 0.0319(18) 0.007(2) 0.0045(16) -0.0003(15)
O70B 0.0511(15) 0.0552(13) 0.0314(13) 0.0111(10) 0.0086(11) 0.0110(11)
C73B 0.063(3) 0.126(4) 0.038(3) 0.016(3) 0.008(2) 0.057(3)
C74B 0.0455(18) 0.061(2) 0.0421(18) 0.0176(15) -0.0046(14) 0.0047(15)
C75B 0.049(2) 0.053(2) 0.023(2) 0.009(2) -0.001(2) 0.0081(16)

loop_
_atom_type_symbol
_atom_type_description
_atom_type_number_in_cell
_atom_type_scat_dispersion_real
_atom_type_scat_dispersion_imag
_atom_type_scat_source
C C 140 0.0033 0.0016
; International Tables for Crystallography (1992).
Vol. C, Tables 4.2.6.8 and 6.1.1.4
;
H H 124 0.0000 0.0000
; International Tables for Crystallography (1992).
Vol. C, Tables 4.2.6.8 and 6.1.1.4
;
N N 12 0.0061 0.0033
; International Tables for Crystallography (1992).
Vol. C, Tables 4.2.6.8 and 6.1.1.4
;
O O 8 0.0106 0.0060
; International Tables for Crystallography (1992).
Vol. C, Tables 4.2.6.8 and 6.1.1.4
;

loop_
_geom_angle_atom_site_label_1
_geom_angle_atom_site_label_2
_geom_angle_atom_site_label_3
_geom_angle
_geom_angle_site_symmetry_1
_geom_angle_site_symmetry_3
_geom_angle_publ_flag
C21 O21 C25 117.12(14) . . ?
C30 O30 C34 117.41(13) . . ?
C1 N1 C12 117.73(13) . . ?
C10 N2 C11 118.30(12) . . ?
C17 N3 C13 118.48(12) . . ?
N1 C1 C2 123.22(14) . . ?
N1 C1 C18 117.08(13) . . ?
C2 C1 C18 119.65(13) . . ?
C3 C2 C1 119.27(14) . . ?
C3 C2 H2 120.4 . . ?
C1 C2 H2 120.4 . . ?
C2 C3 C4 119.56(15) . . ?
C2 C3 H3 120.2 . . ?
C4 C3 H3 120.2 . . ?
C3 C4 C12 117.39(14) . . ?
C3 C4 C5 121.95(15) . . ?
C12 C4 C5 120.64(14) . . ?
C6 C5 C4 120.49(15) . . ?
C6 C5 H5 119.8 . . ?
C4 C5 H5 119.8 . . ?
C5 C6 C7 120.78(15) . . ?
C5 C6 H6 119.6 . . ?
C7 C6 H6 119.6 . . ?
C8 C7 C11 117.71(14) . . ?
C8 C7 C6 121.58(14) . . ?
C11 C7 C6 120.70(13) . . ?
C9 C8 C7 119.78(14) . . ?
C9 C8 H8 120.1 . . ?
C7 C8 H8 120.1 . . ?
C8 C9 C10 119.08(14) . . ?
C8 C9 H9 120.5 . . ?
C10 C9 H9 120.5 . . ?
N2 C10 C9 122.73(14) . . ?
N2 C10 C13 117.21(13) . . ?
C9 C10 C13 120.06(13) . . ?
N2 C11 C7 122.37(13) . . ?
N2 C11 C12 119.08(13) . . ?
C7 C11 C12 118.55(13) . . ?
N1 C12 C4 122.55(13) . . ?
N1 C12 C11 118.89(13) . . ?
C4 C12 C11 118.55(13) . . ?
N3 C13 C14 122.33(13) . . ?
N3 C13 C10 115.73(12) . . ?
C14 C13 C10 121.94(12) . . ?
C15 C14 C13 118.94(13) . . ?
C15 C14 H14 120.5 . . ?
C13 C14 H14 120.5 . . ?
C14 C15 C16 119.02(14) . . ?
C14 C15 H15 120.5 . . ?
C16 C15 H15 120.5 . . ?
C15 C16 C17 119.35(15) . . ?
C15 C16 H16 120.3 . . ?
C17 C16 H16 120.3 . . ?
N3 C17 C16 121.85(13) . . ?
N3 C17 C27 115.14(12) . . ?
C16 C17 C27 123.00(13) . . ?
C19 C18 C23 120.08(14) . . ?
C19 C18 C1 119.39(14) . . ?
C23 C18 C1 120.51(13) . . ?
C20 C19 C18 119.49(14) . . ?
C20 C19 C24 118.88(13) . . ?
C18 C19 C24 121.60(14) . . ?
C21 C20 C19 120.20(14) . . ?
C21 C20 H20 119.9 . . ?
C19 C20 H20 119.9 . . ?
O21 C21 C20 124.47(14) . . ?
O21 C21 C22 115.53(14) . . ?
C20 C21 C22 120.00(15) . . ?
C23 C22 C21 120.83(15) . . ?
C23 C22 H22 119.6 . . ?
C21 C22 H22 119.6 . . ?
C22 C23 C18 119.33(14) . . ?
C22 C23 C26 119.97(15) . . ?
C18 C23 C26 120.70(15) . . ?
C19 C24 H241 109.5 . . ?
C19 C24 H242 109.5 . . ?
H241 C24 H242 109.5 . . ?
C19 C24 H243 109.5 . . ?
H241 C24 H243 109.5 . . ?
H242 C24 H243 109.5 . . ?
O21 C25 H251 109.5 . . ?
O21 C25 H252 109.5 . . ?
H251 C25 H252 109.5 . . ?
O21 C25 H253 109.5 . . ?
H251 C25 H253 109.5 . . ?
H252 C25 H253 109.5 . . ?
C23 C26 H261 109.5 . . ?
C23 C26 H262 109.5 . . ?
H261 C26 H262 109.5 . . ?
C23 C26 H263 109.5 . . ?
H261 C26 H263 109.5 . . ?
H262 C26 H263 109.5 . . ?
C32 C27 C28 119.95(13) . . ?
C32 C27 C17 121.35(13) . . ?
C28 C27 C17 118.66(13) . . ?
C29 C28 C27 119.36(14) . . ?
C29 C28 C33 118.90(14) . . ?
C27 C28 C33 121.72(13) . . ?
C28 C29 C30 120.69(15) . . ?
C28 C29 H29 119.7 . . ?
C30 C29 H29 119.7 . . ?
O30 C30 C31 124.55(14) . . ?
O30 C30 C29 115.41(14) . . ?
C31 C30 C29 120.03(13) . . ?
C30 C31 C32 120.57(14) . . ?
C30 C31 H31 119.7 . . ?
C32 C31 H31 119.7 . . ?
C27 C32 C31 119.15(14) . . ?
C27 C32 C35 122.88(13) . . ?
C31 C32 C35 117.98(14) . . ?
C28 C33 H331 109.5 . . ?
C28 C33 H332 109.5 . . ?
H331 C33 H332 109.5 . . ?
C28 C33 H333 109.5 . . ?
H331 C33 H333 109.5 . . ?
H332 C33 H333 109.5 . . ?
O30 C34 H341 109.5 . . ?
O30 C34 H342 109.5 . . ?
H341 C34 H342 109.5 . . ?
O30 C34 H343 109.5 . . ?
H341 C34 H343 109.5 . . ?
H342 C34 H343 109.5 . . ?
C32 C35 H351 109.5 . . ?
C32 C35 H352 109.5 . . ?
H351 C35 H352 109.5 . . ?
C32 C35 H353 109.5 . . ?
H351 C35 H353 109.5 . . ?
H352 C35 H353 109.5 . . ?
C61 O61 C65 116.77(13) . . ?
C41 N4 C52 118.38(13) . . ?
C50 N5 C51 118.25(13) . . ?
C57 N6 C53 117.88(13) . . ?
N4 C41 C42 122.13(15) . . ?
N4 C41 C58 117.58(13) . . ?
C42 C41 C58 120.28(14) . . ?
C43 C42 C41 119.76(15) . . ?
C43 C42 H42 120.1 . . ?
C41 C42 H42 120.1 . . ?
C42 C43 C44 119.75(15) . . ?
C42 C43 H43 120.1 . . ?
C44 C43 H43 120.1 . . ?
C43 C44 C52 117.21(15) . . ?
C43 C44 C45 122.37(15) . . ?
C52 C44 C45 120.42(14) . . ?
C46 C45 C44 120.62(15) . . ?
C46 C45 H45 119.7 . . ?
C44 C45 H45 119.7 . . ?
C45 C46 C47 121.33(15) . . ?
C45 C46 H46 119.3 . . ?
C47 C46 H46 119.3 . . ?
C48 C47 C51 117.49(14) . . ?
C48 C47 C46 122.51(15) . . ?
C51 C47 C46 120.00(14) . . ?
C49 C48 C47 119.73(15) . . ?
C49 C48 H48 120.1 . . ?
C47 C48 H48 120.1 . . ?
C48 C49 C50 119.24(14) . . ?
C48 C49 H49 120.4 . . ?
C50 C49 H49 120.4 . . ?
N5 C50 C49 122.81(14) . . ?
N5 C50 C53 116.51(13) . . ?
C49 C50 C53 120.67(13) . . ?
N5 C51 C47 122.33(13) . . ?
N5 C51 C52 118.73(14) . . ?
C47 C51 C52 118.93(13) . . ?
N4 C52 C44 122.69(14) . . ?
N4 C52 C51 118.68(13) . . ?
C44 C52 C51 118.64(14) . . ?
N6 C53 C54 123.08(14) . . ?
N6 C53 C50 115.97(13) . . ?
C54 C53 C50 120.93(13) . . ?
C55 C54 C53 118.52(14) . . ?
C55 C54 H54 120.7 . . ?
C53 C54 H54 120.7 . . ?
C54 C55 C56 118.98(15) . . ?
C54 C55 H55 120.5 . . ?
C56 C55 H55 120.5 . . ?
C57 C56 C55 119.37(15) . . ?
C57 C56 H56 120.3 . . ?
C55 C56 H56 120.3 . . ?
N6 C57 C56 122.15(14) . . ?
N6 C57 C67A 114.7(12) . . ?
C56 C57 C67A 122.7(12) . . ?
N6 C57 C67B 119.3(7) . . ?
C56 C57 C67B 118.5(7) . . ?
C63 C58 C59 119.98(15) . . ?
C63 C58 C41 119.36(15) . . ?
C59 C58 C41 120.66(14) . . ?
C60 C59 C58 119.28(15) . . ?
C60 C59 C64 119.36(16) . . ?
C58 C59 C64 121.29(16) . . ?
C61 C60 C59 120.76(16) . . ?
C61 C60 H60 119.6 . . ?
C59 C60 H60 119.6 . . ?
O61 C61 C62 124.76(14) . . ?
O61 C61 C60 115.10(15) . . ?
C62 C61 C60 120.14(15) . . ?
C61 C62 C63 120.46(15) . . ?
C61 C62 H62 119.8 . . ?
C63 C62 H62 119.8 . . ?
C62 C63 C58 119.39(16) . . ?
C62 C63 C66 118.33(14) . . ?
C58 C63 C66 122.28(15) . . ?
C59 C64 H641 109.5 . . ?
C59 C64 H642 109.5 . . ?
H641 C64 H642 109.5 . . ?
C59 C64 H643 109.5 . . ?
H641 C64 H643 109.5 . . ?
H642 C64 H643 109.5 . . ?
O61 C65 H651 109.5 . . ?
O61 C65 H652 109.5 . . ?
H651 C65 H652 109.5 . . ?
O61 C65 H653 109.5 . . ?
H651 C65 H653 109.5 . . ?
H652 C65 H653 109.5 . . ?
C63 C66 H661 109.5 . . ?
C63 C66 H662 109.5 . . ?
H661 C66 H662 109.5 . . ?
C63 C66 H663 109.5 . . ?
H661 C66 H663 109.5 . . ?
H662 C66 H663 109.5 . . ?
C72A C67A C68A 120.0(3) . . ?
C72A C67A C57 117.2(4) . . ?
C68A C67A C57 122.4(4) . . ?
C67A C68A C69A 119.7(4) . . ?
C67A C68A C73A 120.4(3) . . ?
C69A C68A C73A 119.7(4) . . ?
C70A C69A C68A 119.2(4) . . ?
C70A C69A H69A 120.4 . . ?
C68A C69A H69A 120.4 . . ?
O70A C70A C69A 120.3(4) . . ?
O70A C70A C71A 118.7(4) . . ?
C69A C70A C71A 121.1(3) . . ?
C72A C71A C70A 119.9(4) . . ?
C72A C71A H71A 120.1 . . ?
C70A C71A H71A 120.1 . . ?
C71A C72A C67A 119.9(4) . . ?
C71A C72A C75A 118.3(4) . . ?
C67A C72A C75A 121.7(3) . . ?
C70A O70A C74A 119.0(4) . . ?
C68B C67B C72B 118.9(2) . . ?
C68B C67B C57 120.3(3) . . ?
C72B C67B C57 120.8(3) . . ?
C69B C68B C67B 120.1(3) . . ?
C69B C68B C73B 118.9(3) . . ?
C67B C68B C73B 120.9(3) . . ?
C68B C69B C70B 120.1(3) . . ?
C68B C69B H69B 120.0 . . ?
C70B C69B H69B 120.0 . . ?
O70B C70B C71B 123.9(3) . . ?
O70B C70B C69B 115.6(3) . . ?
C71B C70B C69B 120.5(2) . . ?
C70B C71B C72B 119.7(3) . . ?
C70B C71B H71B 120.1 . . ?
C72B C71B H71B 120.1 . . ?
C71B C72B C67B 120.7(3) . . ?
C71B C72B C75B 118.9(3) . . ?
C67B C72B C75B 120.3(3) . . ?
C70B O70B C74B 117.0(2) . . ?
C68B C73B H734 109.5 . . ?
C68B C73B H735 109.5 . . ?
H734 C73B H735 109.5 . . ?
C68B C73B H736 109.5 . . ?
H734 C73B H736 109.5 . . ?
H735 C73B H736 109.5 . . ?
O70B C74B H744 109.5 . . ?
O70B C74B H745 109.5 . . ?
H744 C74B H745 109.5 . . ?
O70B C74B H746 109.5 . . ?
H744 C74B H746 109.5 . . ?
H745 C74B H746 109.5 . . ?
C72B C75B H754 109.5 . . ?
C72B C75B H755 109.5 . . ?
H754 C75B H755 109.5 . . ?
C72B C75B H756 109.5 . . ?
H754 C75B H756 109.5 . . ?
H755 C75B H756 109.5 . . ?

loop_
_geom_bond_atom_site_label_1
_geom_bond_atom_site_label_2
_geom_bond_distance
_geom_bond_site_symmetry_2
_geom_bond_publ_flag
O21 C21 1.3720(19) . ?
O21 C25 1.426(2) . ?
O30 C30 1.3717(17) . ?
O30 C34 1.424(2) . ?
N1 C1 1.3306(19) . ?
N1 C12 1.3633(19) . ?
N2 C10 1.3316(18) . ?
N2 C11 1.3614(19) . ?
N3 C17 1.3484(19) . ?
N3 C13 1.3490(17) . ?
C1 C2 1.399(2) . ?
C1 C18 1.499(2) . ?
C2 C3 1.364(2) . ?
C2 H2 0.9500 . ?
C3 C4 1.407(2) . ?
C3 H3 0.9500 . ?
C4 C12 1.413(2) . ?
C4 C5 1.430(2) . ?
C5 C6 1.349(2) . ?
C5 H5 0.9500 . ?
C6 C7 1.429(2) . ?
C6 H6 0.9500 . ?
C7 C8 1.408(2) . ?
C7 C11 1.409(2) . ?
C8 C9 1.362(2) . ?
C8 H8 0.9500 . ?
C9 C10 1.412(2) . ?
C9 H9 0.9500 . ?
C10 C13 1.484(2) . ?
C11 C12 1.457(2) . ?
C13 C14 1.384(2) . ?
C14 C15 1.382(2) . ?
C14 H14 0.9500 . ?
C15 C16 1.383(2) . ?
C15 H15 0.9500 . ?
C16 C17 1.385(2) . ?
C16 H16 0.9500 . ?
C17 C27 1.495(2) . ?
C18 C19 1.401(2) . ?
C18 C23 1.403(2) . ?
C19 C20 1.394(2) . ?
C19 C24 1.507(2) . ?
C20 C21 1.386(2) . ?
C20 H20 0.9500 . ?
C21 C22 1.390(2) . ?
C22 C23 1.382(2) . ?
C22 H22 0.9500 . ?
C23 C26 1.505(2) . ?
C24 H241 0.9800 . ?
C24 H242 0.9800 . ?
C24 H243 0.9800 . ?
C25 H251 0.9800 . ?
C25 H252 0.9800 . ?
C25 H253 0.9800 . ?
C26 H261 0.9800 . ?
C26 H262 0.9800 . ?
C26 H263 0.9800 . ?
C27 C32 1.399(2) . ?
C27 C28 1.412(2) . ?
C28 C29 1.385(2) . ?
C28 C33 1.507(2) . ?
C29 C30 1.389(2) . ?
C29 H29 0.9500 . ?
C30 C31 1.382(2) . ?
C31 C32 1.402(2) . ?
C31 H31 0.9500 . ?
C32 C35 1.508(2) . ?
C33 H331 0.9800 . ?
C33 H332 0.9800 . ?
C33 H333 0.9800 . ?
C34 H341 0.9800 . ?
C34 H342 0.9800 . ?
C34 H343 0.9800 . ?
C35 H351 0.9800 . ?
C35 H352 0.9800 . ?
C35 H353 0.9800 . ?
O61 C61 1.3702(19) . ?
O61 C65 1.425(2) . ?
N4 C41 1.330(2) . ?
N4 C52 1.361(2) . ?
N5 C50 1.3292(19) . ?
N5 C51 1.360(2) . ?
N6 C57 1.340(2) . ?
N6 C53 1.3486(18) . ?
C41 C42 1.411(2) . ?
C41 C58 1.497(2) . ?
C42 C43 1.361(2) . ?
C42 H42 0.9500 . ?
C43 C44 1.404(2) . ?
C43 H43 0.9500 . ?
C44 C52 1.416(2) . ?
C44 C45 1.436(2) . ?
C45 C46 1.341(2) . ?
C45 H45 0.9500 . ?
C46 C47 1.435(2) . ?
C46 H46 0.9500 . ?
C47 C48 1.404(2) . ?
C47 C51 1.415(2) . ?
C48 C49 1.363(2) . ?
C48 H48 0.9500 . ?
C49 C50 1.406(2) . ?
C49 H49 0.9500 . ?
C50 C53 1.490(2) . ?
C51 C52 1.455(2) . ?
C53 C54 1.388(2) . ?
C54 C55 1.374(2) . ?
C54 H54 0.9500 . ?
C55 C56 1.387(2) . ?
C55 H55 0.9500 . ?
C56 C57 1.386(2) . ?
C56 H56 0.9500 . ?
C57 C67A 1.490(4) . ?
C57 C67B 1.512(3) . ?
C58 C63 1.402(2) . ?
C58 C59 1.403(2) . ?
C59 C60 1.389(2) . ?
C59 C64 1.511(2) . ?
C60 C61 1.388(2) . ?
C60 H60 0.9500 . ?
C61 C62 1.377(2) . ?
C62 C63 1.399(2) . ?
C62 H62 0.9500 . ?
C63 C66 1.511(2) . ?
C64 H641 0.9800 . ?
C64 H642 0.9800 . ?
C64 H643 0.9800 . ?
C65 H651 0.9800 . ?
C65 H652 0.9800 . ?
C65 H653 0.9800 . ?
C66 H661 0.9800 . ?
C66 H662 0.9800 . ?
C66 H663 0.9800 . ?
C67A C72A 1.394(4) . ?
C67A C68A 1.395(4) . ?
C68A C69A 1.399(4) . ?
C68A C73A 1.501(5) . ?
C69A C70A 1.384(5) . ?
C69A H69A 0.9500 . ?
C70A O70A 1.365(4) . ?
C70A C71A 1.385(5) . ?
C71A C72A 1.381(4) . ?
C71A H71A 0.9500 . ?
C72A C75A 1.502(5) . ?
O70A C74A 1.409(4) . ?
C73A H731 0.9800 . ?
C73A H732 0.9800 . ?
C73A H733 0.9800 . ?
C74A H741 0.9800 . ?
C74A H742 0.9800 . ?
C74A H743 0.9800 . ?
C75A H751 0.9800 . ?
C75A H752 0.9800 . ?
C75A H753 0.9800 . ?
C67B C68B 1.397(4) . ?
C67B C72B 1.401(4) . ?
C68B C69B 1.390(4) . ?
C68B C73B 1.500(4) . ?
C69B C70B 1.392(4) . ?
C69B H69B 0.9500 . ?
C70B O70B 1.373(3) . ?
C70B C71B 1.376(4) . ?
C71B C72B 1.389(4) . ?
C71B H71B 0.9500 . ?
C72B C75B 1.505(4) . ?
O70B C74B 1.424(3) . ?
C73B H734 0.9800 . ?
C73B H735 0.9800 . ?
C73B H736 0.9800 . ?
C74B H744 0.9800 . ?
C74B H745 0.9800 . ?
C74B H746 0.9800 . ?
C75B H754 0.9800 . ?
C75B H755 0.9800 . ?
C75B H756 0.9800 . ?

loop_
_geom_torsion_atom_site_label_1
_geom_torsion_atom_site_label_2
_geom_torsion_atom_site_label_3
_geom_torsion_atom_site_label_4
_geom_torsion
_geom_torsion_site_symmetry_1
_geom_torsion_site_symmetry_2
_geom_torsion_site_symmetry_3
_geom_torsion_site_symmetry_4
_geom_torsion_publ_flag
C12 N1 C1 C2 -2.7(2) . . . . ?
C12 N1 C1 C18 174.59(12) . . . . ?
N1 C1 C2 C3 4.3(2) . . . . ?
C18 C1 C2 C3 -172.97(15) . . . . ?
C1 C2 C3 C4 -0.7(2) . . . . ?
C2 C3 C4 C12 -3.8(2) . . . . ?
C2 C3 C4 C5 174.67(15) . . . . ?
C3 C4 C5 C6 178.26(16) . . . . ?
C12 C4 C5 C6 -3.3(2) . . . . ?
C4 C5 C6 C7 -1.7(2) . . . . ?
C5 C6 C7 C8 -177.22(15) . . . . ?
C5 C6 C7 C11 3.9(2) . . . . ?
C11 C7 C8 C9 -1.6(2) . . . . ?
C6 C7 C8 C9 179.48(15) . . . . ?
C7 C8 C9 C10 1.6(2) . . . . ?
C11 N2 C10 C9 -1.3(2) . . . . ?
C11 N2 C10 C13 178.60(12) . . . . ?
C8 C9 C10 N2 -0.1(2) . . . . ?
C8 C9 C10 C13 179.97(14) . . . . ?
C10 N2 C11 C7 1.3(2) . . . . ?
C10 N2 C11 C12 -178.55(13) . . . . ?
C8 C7 C11 N2 0.2(2) . . . . ?
C6 C7 C11 N2 179.09(14) . . . . ?
C8 C7 C11 C12 179.99(14) . . . . ?
C6 C7 C11 C12 -1.1(2) . . . . ?
C1 N1 C12 C4 -2.3(2) . . . . ?
C1 N1 C12 C11 178.79(13) . . . . ?
C3 C4 C12 N1 5.5(2) . . . . ?
C5 C4 C12 N1 -173.00(14) . . . . ?
C3 C4 C12 C11 -175.54(14) . . . . ?
C5 C4 C12 C11 5.9(2) . . . . ?
N2 C11 C12 N1 -4.9(2) . . . . ?
C7 C11 C12 N1 175.26(13) . . . . ?
N2 C11 C12 C4 176.11(13) . . . . ?
C7 C11 C12 C4 -3.7(2) . . . . ?
C17 N3 C13 C14 -0.7(2) . . . . ?
C17 N3 C13 C10 179.53(12) . . . . ?
N2 C10 C13 N3 -158.21(13) . . . . ?
C9 C10 C13 N3 21.69(19) . . . . ?
N2 C10 C13 C14 22.0(2) . . . . ?
C9 C10 C13 C14 -158.07(14) . . . . ?
N3 C13 C14 C15 -0.9(2) . . . . ?
C10 C13 C14 C15 178.86(14) . . . . ?
C13 C14 C15 C16 1.7(2) . . . . ?
C14 C15 C16 C17 -0.9(2) . . . . ?
C13 N3 C17 C16 1.5(2) . . . . ?
C13 N3 C17 C27 -176.99(13) . . . . ?
C15 C16 C17 N3 -0.7(2) . . . . ?
C15 C16 C17 C27 177.68(15) . . . . ?
N1 C1 C18 C19 -82.04(18) . . . . ?
C2 C1 C18 C19 95.38(18) . . . . ?
N1 C1 C18 C23 99.58(17) . . . . ?
C2 C1 C18 C23 -83.00(19) . . . . ?
C23 C18 C19 C20 -2.9(2) . . . . ?
C1 C18 C19 C20 178.68(13) . . . . ?
C23 C18 C19 C24 175.08(14) . . . . ?
C1 C18 C19 C24 -3.3(2) . . . . ?
C18 C19 C20 C21 2.4(2) . . . . ?
C24 C19 C20 C21 -175.71(14) . . . . ?
C25 O21 C21 C20 8.6(2) . . . . ?
C25 O21 C21 C22 -172.21(15) . . . . ?
C19 C20 C21 O21 179.12(14) . . . . ?
C19 C20 C21 C22 -0.1(2) . . . . ?
O21 C21 C22 C23 179.04(14) . . . . ?
C20 C21 C22 C23 -1.7(2) . . . . ?
C21 C22 C23 C18 1.1(2) . . . . ?
C21 C22 C23 C26 -178.88(15) . . . . ?
C19 C18 C23 C22 1.2(2) . . . . ?
C1 C18 C23 C22 179.57(13) . . . . ?
C19 C18 C23 C26 -178.79(14) . . . . ?
C1 C18 C23 C26 -0.4(2) . . . . ?
N3 C17 C27 C32 -119.10(16) . . . . ?
C16 C17 C27 C32 62.4(2) . . . . ?
N3 C17 C27 C28 58.39(18) . . . . ?
C16 C17 C27 C28 -120.09(17) . . . . ?
C32 C27 C28 C29 3.3(2) . . . . ?
C17 C27 C28 C29 -174.25(14) . . . . ?
C32 C27 C28 C33 -175.17(14) . . . . ?
C17 C27 C28 C33 7.3(2) . . . . ?
C27 C28 C29 C30 1.5(2) . . . . ?
C33 C28 C29 C30 179.96(15) . . . . ?
C34 O30 C30 C31 11.4(2) . . . . ?
C34 O30 C30 C29 -169.93(15) . . . . ?
C28 C29 C30 O30 177.16(14) . . . . ?
C28 C29 C30 C31 -4.1(2) . . . . ?
O30 C30 C31 C32 -179.43(14) . . . . ?
C29 C30 C31 C32 1.9(2) . . . . ?
C28 C27 C32 C31 -5.4(2) . . . . ?
C17 C27 C32 C31 172.10(13) . . . . ?
C28 C27 C32 C35 174.22(14) . . . . ?
C17 C27 C32 C35 -8.3(2) . . . . ?
C30 C31 C32 C27 2.8(2) . . . . ?
C30 C31 C32 C35 -176.83(14) . . . . ?
C52 N4 C41 C42 -2.4(2) . . . . ?
C52 N4 C41 C58 175.96(15) . . . . ?
N4 C41 C42 C43 2.6(3) . . . . ?
C58 C41 C42 C43 -175.74(16) . . . . ?
C41 C42 C43 C44 -0.1(3) . . . . ?
C42 C43 C44 C52 -2.2(3) . . . . ?
C42 C43 C44 C45 177.55(16) . . . . ?
C43 C44 C45 C46 178.93(17) . . . . ?
C52 C44 C45 C46 -1.3(3) . . . . ?
C44 C45 C46 C47 0.3(3) . . . . ?
C45 C46 C47 C48 178.19(16) . . . . ?
C45 C46 C47 C51 -0.8(3) . . . . ?
C51 C47 C48 C49 -2.9(2) . . . . ?
C46 C47 C48 C49 178.16(16) . . . . ?
C47 C48 C49 C50 -0.4(2) . . . . ?
C51 N5 C50 C49 -2.7(2) . . . . ?
C51 N5 C50 C53 175.76(13) . . . . ?
C48 C49 C50 N5 3.4(2) . . . . ?
C48 C49 C50 C53 -175.01(15) . . . . ?
C50 N5 C51 C47 -0.9(2) . . . . ?
C50 N5 C51 C52 179.66(14) . . . . ?
C48 C47 C51 N5 3.6(2) . . . . ?
C46 C47 C51 N5 -177.37(15) . . . . ?
C48 C47 C51 C52 -176.91(15) . . . . ?
C46 C47 C51 C52 2.1(2) . . . . ?
C41 N4 C52 C44 -0.1(2) . . . . ?
C41 N4 C52 C51 179.92(15) . . . . ?
C43 C44 C52 N4 2.4(3) . . . . ?
C45 C44 C52 N4 -177.33(15) . . . . ?
C43 C44 C52 C51 -177.60(15) . . . . ?
C45 C44 C52 C51 2.6(2) . . . . ?
N5 C51 C52 N4 -3.6(2) . . . . ?
C47 C51 C52 N4 176.95(14) . . . . ?
N5 C51 C52 C44 176.48(15) . . . . ?
C47 C51 C52 C44 -3.0(2) . . . . ?
C57 N6 C53 C54 -1.5(2) . . . . ?
C57 N6 C53 C50 176.89(14) . . . . ?
N5 C50 C53 N6 -156.89(14) . . . . ?
C49 C50 C53 N6 21.6(2) . . . . ?
N5 C50 C53 C54 21.5(2) . . . . ?
C49 C50 C53 C54 -160.03(15) . . . . ?
N6 C53 C54 C55 0.4(2) . . . . ?
C50 C53 C54 C55 -177.87(15) . . . . ?
C53 C54 C55 C56 0.9(3) . . . . ?
C54 C55 C56 C57 -1.2(3) . . . . ?
C53 N6 C57 C56 1.2(2) . . . . ?
C53 N6 C57 C67A -171.4(3) . . . . ?
C53 N6 C57 C67B -179.0(2) . . . . ?
C55 C56 C57 N6 0.1(3) . . . . ?
C55 C56 C57 C67A 172.1(4) . . . . ?
C55 C56 C57 C67B -179.7(2) . . . . ?
N4 C41 C58 C63 -110.68(17) . . . . ?
C42 C41 C58 C63 67.7(2) . . . . ?
N4 C41 C58 C59 69.4(2) . . . . ?
C42 C41 C58 C59 -112.16(19) . . . . ?
C63 C58 C59 C60 0.3(2) . . . . ?
C41 C58 C59 C60 -179.78(14) . . . . ?
C63 C58 C59 C64 -176.66(15) . . . . ?
C41 C58 C59 C64 3.3(2) . . . . ?
C58 C59 C60 C61 -0.2(2) . . . . ?
C64 C59 C60 C61 176.79(16) . . . . ?
C65 O61 C61 C62 1.9(2) . . . . ?
C65 O61 C61 C60 -178.65(15) . . . . ?
C59 C60 C61 O61 -179.37(14) . . . . ?
C59 C60 C61 C62 0.1(2) . . . . ?
O61 C61 C62 C63 179.40(14) . . . . ?
C60 C61 C62 C63 0.0(2) . . . . ?
C61 C62 C63 C58 0.1(2) . . . . ?
C61 C62 C63 C66 179.25(14) . . . . ?
C59 C58 C63 C62 -0.2(2) . . . . ?
C41 C58 C63 C62 179.86(13) . . . . ?
C59 C58 C63 C66 -179.38(15) . . . . ?
C41 C58 C63 C66 0.7(2) . . . . ?
N6 C57 C67A C72A 96(2) . . . . ?
C56 C57 C67A C72A -77(2) . . . . ?
C67B C57 C67A C72A -139(12) . . . . ?
N6 C57 C67A C68A -92(2) . . . . ?
C56 C57 C67A C68A 95(2) . . . . ?
C67B C57 C67A C68A 34(8) . . . . ?
C72A C67A C68A C69A -4(3) . . . . ?
C57 C67A C68A C69A -176.5(18) . . . . ?
C72A C67A C68A C73A 179.6(18) . . . . ?
C57 C67A C68A C73A 7(3) . . . . ?
C67A C68A C69A C70A 2.0(18) . . . . ?
C73A C68A C69A C70A 178.0(9) . . . . ?
C68A C69A C70A O70A -179.1(8) . . . . ?
C68A C69A C70A C71A 1.8(13) . . . . ?
O70A C70A C71A C72A 177.7(9) . . . . ?
C69A C70A C71A C72A -3.2(13) . . . . ?
C70A C71A C72A C67A 1(2) . . . . ?
C70A C71A C72A C75A -179.1(11) . . . . ?
C68A C67A C72A C71A 3(3) . . . . ?
C57 C67A C72A C71A 175.6(16) . . . . ?
C68A C67A C72A C75A -177.2(17) . . . . ?
C57 C67A C72A C75A -5(3) . . . . ?
C69A C70A O70A C74A 3.6(9) . . . . ?
C71A C70A O70A C74A -177.2(7) . . . . ?
N6 C57 C67B C68B -87.2(12) . . . . ?
C56 C57 C67B C68B 92.6(11) . . . . ?
C67A C57 C67B C68B -145(11) . . . . ?
N6 C57 C67B C72B 91.1(12) . . . . ?
C56 C57 C67B C72B -89.2(13) . . . . ?
C67A C57 C67B C72B 33(9) . . . . ?
C72B C67B C68B C69B 0.7(16) . . . . ?
C57 C67B C68B C69B 179.0(10) . . . . ?
C72B C67B C68B C73B 177.6(11) . . . . ?
C57 C67B C68B C73B -4.1(16) . . . . ?
C67B C68B C69B C70B -1.2(11) . . . . ?
C73B C68B C69B C70B -178.1(6) . . . . ?
C68B C69B C70B O70B 179.0(5) . . . . ?
C68B C69B C70B C71B 0.8(7) . . . . ?
O70B C70B C71B C72B -177.8(5) . . . . ?
C69B C70B C71B C72B 0.2(7) . . . . ?
C70B C71B C72B C67B -0.7(12) . . . . ?
C70B C71B C72B C75B 178.9(6) . . . . ?
C68B C67B C72B C71B 0.3(17) . . . . ?
C57 C67B C72B C71B -178.0(10) . . . . ?
C68B C67B C72B C75B -179.4(10) . . . . ?
C57 C67B C72B C75B 2.3(17) . . . . ?
C71B C70B O70B C74B 0.4(5) . . . . ?
C69B C70B O70B C74B -177.7(3) . . . . ?
